data_7111689
loop_
_publ_author_name
'G\'omez-Dur\'an, C. F. Azael'
'Garc\'ia-Moreno, Inmaculada'
'Costela, Angel'
'Martin, Virginia'
'Sastre, Roberto'
'Ba\~nuelos, Jorge'
'L\'opez Arbeloa, Fernando'
'L\'opez Arbeloa, I\~nigo'
'Pe\~na-Cabrera, Eduardo'

_publ_section_title
;
 8-PropargylaminoBODIPY: unprecedented blue-emitting pyrromethene dye.
 Synthesis, photophysics and laser properties
;
_journal_issue 28
_journal_name_full 'Chemical Communications'
_journal_page_first 5103
_journal_page_last 5105
_journal_paper_doi 10.1039/c0cc00397b
_journal_volume 46
_journal_year 2010
_chemical_formula_sum 'C12 H10 B F2 N3'
_chemical_formula_weight 245.04
_chemical_name_systematic
;
?
;
_space_group_IT_number 61
_symmetry_space_group_name_Hall '-P 2ac 2ab'
_symmetry_space_group_name_H-M 'P b c a'
_atom_sites_solution_hydrogens geom
_atom_sites_solution_primary direct
_atom_sites_solution_secondary difmap
_audit_creation_method SHELXL-97
_cell_angle_alpha 90.00
_cell_angle_beta 90.00
_cell_angle_gamma 90.00
_cell_formula_units_Z 16
_cell_length_a 20.0082(11)
_cell_length_b 10.2344(6)
_cell_length_c 21.5661(11)
_cell_measurement_temperature 100(2)
_cell_volume 4416.1(4)
_computing_structure_refinement 'SHELXL-97 (Sheldrick, 2008)'
_diffrn_ambient_temperature 100(2)
_diffrn_measured_fraction_theta_full 0.998
_diffrn_measured_fraction_theta_max 0.998
_diffrn_radiation_monochromator graphite
_diffrn_radiation_source 'fine-focus sealed tube'
_diffrn_radiation_type MoK\a
_diffrn_radiation_wavelength 0.71073
_diffrn_reflns_av_R_equivalents 0.0479
_diffrn_reflns_av_sigmaI/netI 0.0951
_diffrn_reflns_limit_h_max 25
_diffrn_reflns_limit_h_min -13
_diffrn_reflns_limit_k_max 12
_diffrn_reflns_limit_k_min -5
_diffrn_reflns_limit_l_max 14
_diffrn_reflns_limit_l_min -27
_diffrn_reflns_number 12327
_diffrn_reflns_theta_full 26.50
_diffrn_reflns_theta_max 26.50
_diffrn_reflns_theta_min 2.78
_exptl_absorpt_coefficient_mu 0.113
_exptl_absorpt_correction_T_max 0.9910
_exptl_absorpt_correction_T_min 0.9777
_exptl_crystal_density_diffrn 1.474
_exptl_crystal_density_method 'not measured'
_exptl_crystal_F_000 2016
_exptl_crystal_size_max 0.20
_exptl_crystal_size_mid 0.15
_exptl_crystal_size_min 0.08
_refine_diff_density_max 0.243
_refine_diff_density_min -0.185
_refine_diff_density_rms 0.051
_refine_ls_extinction_method none
_refine_ls_goodness_of_fit_ref 0.792
_refine_ls_hydrogen_treatment mixed
_refine_ls_matrix_type full
_refine_ls_number_parameters 325
_refine_ls_number_reflns 4553
_refine_ls_number_restraints 0
_refine_ls_restrained_S_all 0.792
_refine_ls_R_factor_all 0.0755
_refine_ls_R_factor_gt 0.0372
_refine_ls_shift/su_max 0.000
_refine_ls_shift/su_mean 0.000
_refine_ls_structure_factor_coef Fsqd
_refine_ls_weighting_details 'calc w=1/[\s^2^(Fo^2^)+(0.0276P)^2^+0.0000P] where P=(Fo^2^+2Fc^2^)/3'
_refine_ls_weighting_scheme calc
_refine_ls_wR_factor_gt 0.0638
_refine_ls_wR_factor_ref 0.0679
_reflns_number_gt 2673
_reflns_number_total 4553
_reflns_threshold_expression >2\s(I)
_cod_data_source_file C0CC00397Bsup1.cif
_cod_data_source_block fla01_clm
_cod_database_code 7111689

loop_
_symmetry_equiv_pos_as_xyz
'x, y, z'
'-x+1/2, -y, z+1/2'
'x+1/2, -y+1/2, -z'
'-x, y+1/2, -z+1/2'
'-x, -y, -z'
'x-1/2, y, -z-1/2'
'-x-1/2, y-1/2, z'
'x, -y-1/2, z-1/2'

loop_
_atom_site_label
_atom_site_type_symbol
_atom_site_fract_x
_atom_site_fract_y
_atom_site_fract_z
_atom_site_U_iso_or_equiv
_atom_site_adp_type
_atom_site_occupancy
_atom_site_symmetry_multiplicity
_atom_site_calc_flag
_atom_site_refinement_flags
C2 C 0.20039(9) 0.54168(19) 0.06619(7) 0.0158(4) Uani 1 1 d .
H2 H 0.1850 0.6113 0.0408 0.019 Uiso 1 1 calc R
C3 C 0.25846(9) 0.47154(19) 0.05632(7) 0.0185(4) Uani 1 1 d .
H3 H 0.2895 0.4841 0.0235 0.022 Uiso 1 1 calc R
C4 C 0.26292(8) 0.37923(17) 0.10342(7) 0.0158(4) Uani 1 1 d .
H4 H 0.2976 0.3169 0.1089 0.019 Uiso 1 1 calc R
C5 C 0.20690(8) 0.39540(18) 0.14098(7) 0.0120(4) Uani 1 1 d .
C6 C 0.18624(8) 0.32403(17) 0.19514(7) 0.0116(4) Uani 1 1 d .
C7 C 0.12318(8) 0.35292(17) 0.22341(7) 0.0120(4) Uani 1 1 d .
C8 C 0.08469(8) 0.29160(18) 0.26920(7) 0.0154(4) Uani 1 1 d .
H8 H 0.0974 0.2176 0.2930 0.018 Uiso 1 1 calc R
C9 C 0.02449(8) 0.35901(18) 0.27338(7) 0.0178(4) Uani 1 1 d .
H9 H -0.0117 0.3393 0.3003 0.021 Uiso 1 1 calc R
C10 C 0.02725(9) 0.46041(18) 0.23085(7) 0.0170(4) Uani 1 1 d .
H10 H -0.0072 0.5227 0.2243 0.020 Uiso 1 1 calc R
C13 C 0.22449(8) 0.15726(18) 0.27308(7) 0.0160(4) Uani 1 1 d .
H13A H 0.2041 0.2126 0.3057 0.019 Uiso 1 1 calc R
H13B H 0.2705 0.1354 0.2865 0.019 Uiso 1 1 calc R
C14 C 0.18551(8) 0.03539(18) 0.26742(7) 0.0142(4) Uani 1 1 d .
C15 C 0.15521(9) -0.06272(19) 0.26315(7) 0.0196(4) Uani 1 1 d .
H15 H 0.1308 -0.1419 0.2597 0.024 Uiso 1 1 calc R
C22 C 0.21333(8) 0.47511(18) 0.40131(7) 0.0141(4) Uani 1 1 d .
H22 H 0.2417 0.5407 0.3846 0.017 Uiso 1 1 calc R
C23 C 0.23398(8) 0.35189(18) 0.41953(7) 0.0145(4) Uani 1 1 d .
H23 H 0.2781 0.3180 0.4169 0.017 Uiso 1 1 calc R
C24 C 0.17825(8) 0.28714(17) 0.44236(7) 0.0131(4) Uani 1 1 d .
H24 H 0.1772 0.2009 0.4587 0.016 Uiso 1 1 calc R
C25 C 0.12362(8) 0.37267(17) 0.43689(7) 0.0101(4) Uani 1 1 d .
C26 C 0.05278(8) 0.36106(17) 0.44852(7) 0.0096(4) Uani 1 1 d .
C27 C 0.00813(8) 0.45759(17) 0.42326(7) 0.0105(4) Uani 1 1 d .
C28 C -0.06141(8) 0.45574(18) 0.41605(7) 0.0137(4) Uani 1 1 d .
H28 H -0.0911 0.3899 0.4303 0.016 Uiso 1 1 calc R
C29 C -0.07864(8) 0.56902(18) 0.38397(7) 0.0153(4) Uani 1 1 d .
H29 H -0.1224 0.5945 0.3720 0.018 Uiso 1 1 calc R
C30 C -0.02007(8) 0.63766(18) 0.37281(7) 0.0141(4) Uani 1 1 d .
H30 H -0.0173 0.7190 0.3518 0.017 Uiso 1 1 calc R
C33 C 0.06107(8) 0.15102(17) 0.50665(7) 0.0148(4) Uani 1 1 d .
H33A H 0.0324 0.1095 0.5385 0.018 Uiso 1 1 calc R
H33B H 0.1024 0.1814 0.5273 0.018 Uiso 1 1 calc R
C34 C 0.07850(8) 0.05339(18) 0.45909(8) 0.0156(4) Uani 1 1 d .
C35 C 0.09276(9) -0.02250(19) 0.42012(9) 0.0204(4) Uani 1 1 d .
H35 H 0.1042 -0.0836 0.3887 0.024 Uiso 1 1 calc R
B1 B 0.11040(10) 0.5602(2) 0.15272(9) 0.0158(5) Uani 1 1 d .
B21 B 0.10548(10) 0.6140(2) 0.40294(9) 0.0130(5) Uani 1 1 d .
N1 N 0.16856(7) 0.49622(14) 0.11765(6) 0.0129(3) Uani 1 1 d .
N11 N 0.08612(7) 0.45791(15) 0.20001(6) 0.0140(3) Uani 1 1 d .
N12 N 0.22795(7) 0.23199(14) 0.21546(6) 0.0146(3) Uani 1 1 d .
H12 H 0.2619 0.2139 0.1910 0.018 Uiso 1 1 calc R
N21 N 0.14679(6) 0.48860(14) 0.41078(5) 0.0103(3) Uani 1 1 d .
N31 N 0.03263(6) 0.57079(14) 0.39659(6) 0.0114(3) Uani 1 1 d .
N32 N 0.02609(7) 0.26309(14) 0.48044(6) 0.0127(3) Uani 1 1 d .
H32 H -0.0174 0.2662 0.4864 0.015 Uiso 1 1 calc R
F1 F 0.06022(5) 0.59877(10) 0.11289(4) 0.0231(3) Uani 1 1 d .
F2 F 0.13456(5) 0.67141(10) 0.18465(4) 0.0195(3) Uani 1 1 d .
F21 F 0.12677(4) 0.68561(10) 0.35169(4) 0.0180(2) Uani 1 1 d .
F22 F 0.11267(4) 0.69306(10) 0.45667(4) 0.0163(2) Uani 1 1 d .

loop_
_atom_site_aniso_label
_atom_site_aniso_U_11
_atom_site_aniso_U_22
_atom_site_aniso_U_33
_atom_site_aniso_U_23
_atom_site_aniso_U_13
_atom_site_aniso_U_12
C2 0.0208(10) 0.0126(10) 0.0141(9) 0.0043(8) -0.0029(8) -0.0028(9)
C3 0.0184(10) 0.0214(11) 0.0158(9) 0.0024(9) 0.0033(8) 0.0001(10)
C4 0.0155(10) 0.0134(10) 0.0185(9) 0.0016(9) 0.0017(8) 0.0018(9)
C5 0.0110(9) 0.0129(10) 0.0122(8) -0.0009(8) -0.0019(7) -0.0028(8)
C6 0.0115(9) 0.0080(9) 0.0154(9) -0.0029(8) -0.0052(7) -0.0035(9)
C7 0.0132(9) 0.0108(10) 0.0120(9) -0.0014(8) -0.0019(7) -0.0016(9)
C8 0.0169(10) 0.0182(10) 0.0110(9) -0.0019(8) -0.0010(7) -0.0027(9)
C9 0.0154(10) 0.0208(11) 0.0171(9) -0.0049(9) 0.0053(8) -0.0043(10)
C10 0.0125(9) 0.0151(11) 0.0235(9) -0.0056(9) 0.0019(8) 0.0041(9)
C13 0.0170(9) 0.0170(10) 0.0138(9) 0.0033(9) -0.0016(7) -0.0008(9)
C14 0.0154(9) 0.0155(10) 0.0117(9) 0.0029(9) 0.0008(7) 0.0034(10)
C15 0.0200(10) 0.0146(11) 0.0242(10) 0.0011(9) 0.0039(8) 0.0003(10)
C22 0.0105(9) 0.0178(10) 0.0139(9) -0.0020(8) 0.0035(7) -0.0034(9)
C23 0.0082(9) 0.0170(10) 0.0184(9) -0.0040(9) 0.0005(7) 0.0026(9)
C24 0.0149(9) 0.0098(10) 0.0145(9) -0.0019(8) -0.0025(7) 0.0012(9)
C25 0.0106(9) 0.0101(10) 0.0097(8) -0.0018(8) -0.0018(7) -0.0012(8)
C26 0.0127(9) 0.0078(9) 0.0084(8) -0.0029(8) 0.0004(7) -0.0022(8)
C27 0.0123(9) 0.0096(10) 0.0096(8) -0.0022(8) 0.0003(7) -0.0012(9)
C28 0.0128(9) 0.0148(10) 0.0133(9) 0.0003(9) 0.0017(7) -0.0013(9)
C29 0.0110(9) 0.0187(11) 0.0162(9) -0.0001(9) -0.0025(7) 0.0048(9)
C30 0.0182(10) 0.0118(10) 0.0124(9) 0.0024(8) -0.0036(7) 0.0032(9)
C33 0.0138(9) 0.0120(10) 0.0186(9) 0.0051(9) 0.0003(8) 0.0004(9)
C34 0.0116(10) 0.0117(10) 0.0237(10) 0.0044(9) -0.0012(8) -0.0008(9)
C35 0.0192(10) 0.0142(10) 0.0278(10) 0.0016(10) -0.0012(9) 0.0030(10)
B1 0.0126(11) 0.0153(12) 0.0195(11) -0.0005(10) -0.0051(9) -0.0010(10)
B21 0.0136(10) 0.0115(11) 0.0140(10) 0.0028(10) 0.0041(9) -0.0004(10)
N1 0.0155(8) 0.0108(8) 0.0124(7) 0.0000(6) -0.0020(6) -0.0008(7)
N11 0.0114(8) 0.0131(8) 0.0176(7) -0.0022(7) 0.0014(6) 0.0002(8)
N12 0.0132(8) 0.0153(8) 0.0153(7) 0.0033(7) 0.0032(6) 0.0009(8)
N21 0.0100(7) 0.0095(8) 0.0115(7) 0.0026(6) 0.0007(6) -0.0032(7)
N31 0.0119(7) 0.0098(8) 0.0123(7) 0.0014(7) 0.0007(6) 0.0017(7)
N32 0.0081(7) 0.0108(8) 0.0191(7) 0.0027(7) 0.0008(6) 0.0003(7)
F1 0.0167(5) 0.0233(6) 0.0294(6) 0.0048(5) -0.0070(5) 0.0038(5)
F2 0.0178(6) 0.0124(6) 0.0284(6) -0.0050(5) 0.0014(4) -0.0014(5)
F21 0.0177(5) 0.0171(6) 0.0192(5) 0.0078(5) 0.0031(4) 0.0000(5)
F22 0.0175(5) 0.0123(6) 0.0192(5) -0.0030(5) 0.0001(4) -0.0022(5)

loop_
_atom_type_symbol
_atom_type_description
_atom_type_scat_dispersion_real
_atom_type_scat_dispersion_imag
_atom_type_scat_source
C C 0.0033 0.0016 'International Tables Vol C Tables 4.2.6.8 and 6.1.1.4'
H H 0.0000 0.0000 'International Tables Vol C Tables 4.2.6.8 and 6.1.1.4'
B B 0.0013 0.0007 'International Tables Vol C Tables 4.2.6.8 and 6.1.1.4'
N N 0.0061 0.0033 'International Tables Vol C Tables 4.2.6.8 and 6.1.1.4'
F F 0.0171 0.0103 'International Tables Vol C Tables 4.2.6.8 and 6.1.1.4'

loop_
_geom_angle_atom_site_label_1
_geom_angle_atom_site_label_2
_geom_angle_atom_site_label_3
_geom_angle
N1 C2 C3 109.95(15)
N1 C2 H2 125.0
C3 C2 H2 125.0
C2 C3 C4 107.12(15)
C2 C3 H3 126.4
C4 C3 H3 126.4
C3 C4 C5 107.02(16)
C3 C4 H4 126.5
C5 C4 H4 126.5
N1 C5 C4 108.90(15)
N1 C5 C6 121.05(15)
C4 C5 C6 130.03(16)
N12 C6 C7 123.90(15)
N12 C6 C5 116.49(14)
C7 C6 C5 119.60(15)
N11 C7 C8 107.87(14)
N11 C7 C6 118.15(14)
C8 C7 C6 133.78(16)
C9 C8 C7 107.43(15)
C9 C8 H8 126.3
C7 C8 H8 126.3
C10 C9 C8 107.09(15)
C10 C9 H9 126.5
C8 C9 H9 126.5
N11 C10 C9 110.24(16)
N11 C10 H10 124.9
C9 C10 H10 124.9
N12 C13 C14 113.39(13)
N12 C13 H13A 108.9
C14 C13 H13A 108.9
N12 C13 H13B 108.9
C14 C13 H13B 108.9
H13A C13 H13B 107.7
C15 C14 C13 179.06(19)
C14 C15 H15 180.0
N21 C22 C23 110.10(16)
N21 C22 H22 125.0
C23 C22 H22 125.0
C22 C23 C24 107.22(15)
C22 C23 H23 126.4
C24 C23 H23 126.4
C23 C24 C25 107.32(15)
C23 C24 H24 126.3
C25 C24 H24 126.3
N21 C25 C24 107.81(13)
N21 C25 C26 117.83(15)
C24 C25 C26 134.22(16)
N32 C26 C27 117.70(14)
N32 C26 C25 123.13(15)
C27 C26 C25 119.14(15)
N31 C27 C28 108.49(15)
N31 C27 C26 120.83(14)
C28 C27 C26 130.52(17)
C29 C28 C27 106.85(16)
C29 C28 H28 126.6
C27 C28 H28 126.6
C30 C29 C28 107.37(15)
C30 C29 H29 126.3
C28 C29 H29 126.3
N31 C30 C29 109.59(15)
N31 C30 H30 125.2
C29 C30 H30 125.2
N32 C33 C34 112.16(13)
N32 C33 H33A 109.2
C34 C33 H33A 109.2
N32 C33 H33B 109.2
C34 C33 H33B 109.2
H33A C33 H33B 107.9
C35 C34 C33 178.50(19)
C34 C35 H35 180.0
F1 B1 F2 108.75(16)
F1 B1 N1 111.56(14)
F2 B1 N1 108.89(14)
F1 B1 N11 112.18(15)
F2 B1 N11 109.39(14)
N1 B1 N11 105.99(15)
F21 B21 F22 108.45(15)
F21 B21 N31 111.87(14)
F22 B21 N31 109.54(13)
F21 B21 N21 111.25(14)
F22 B21 N21 109.37(14)
N31 B21 N21 106.33(14)
C2 N1 C5 107.01(14)
C2 N1 B1 127.63(15)
C5 N1 B1 124.10(14)
C10 N11 C7 107.37(14)
C10 N11 B1 125.96(16)
C7 N11 B1 126.41(14)
C6 N12 C13 128.33(14)
C6 N12 H12 115.8
C13 N12 H12 115.8
C22 N21 C25 107.54(15)
C22 N21 B21 126.71(15)
C25 N21 B21 125.26(13)
C30 N31 C27 107.70(13)
C30 N31 B21 128.93(14)
C27 N31 B21 122.86(14)
C26 N32 C33 127.00(14)
C26 N32 H32 116.5
C33 N32 H32 116.5

loop_
_geom_bond_atom_site_label_1
_geom_bond_atom_site_label_2
_geom_bond_distance
C2 N1 1.362(2)
C2 C3 1.382(2)
C2 H2 0.9500
C3 C4 1.390(2)
C3 H3 0.9500
C4 C5 1.393(2)
C4 H4 0.9500
C5 N1 1.381(2)
C5 C6 1.438(2)
C6 N12 1.333(2)
C6 C7 1.432(2)
C7 N11 1.400(2)
C7 C8 1.401(2)
C8 C9 1.391(2)
C8 H8 0.9500
C9 C10 1.386(2)
C9 H9 0.9500
C10 N11 1.353(2)
C10 H10 0.9500
C13 N12 1.461(2)
C13 C14 1.476(2)
C13 H13A 0.9900
C13 H13B 0.9900
C14 C15 1.176(2)
C15 H15 0.9500
C22 N21 1.354(2)
C22 C23 1.384(2)
C22 H22 0.9500
C23 C24 1.387(2)
C23 H23 0.9500
C24 C25 1.405(2)
C24 H24 0.9500
C25 N21 1.393(2)
C25 C26 1.444(2)
C26 N32 1.328(2)
C26 C27 1.439(2)
C27 N31 1.383(2)
C27 C28 1.400(2)
C28 C29 1.393(2)
C28 H28 0.9500
C29 C30 1.387(2)
C29 H29 0.9500
C30 N31 1.3576(19)
C30 H30 0.9500
C33 N32 1.458(2)
C33 C34 1.474(3)
C33 H33A 0.9900
C33 H33B 0.9900
C34 C35 1.179(2)
C35 H35 0.9500
B1 F1 1.379(2)
B1 F2 1.416(2)
B1 N1 1.535(2)
B1 N11 1.540(3)
B21 F21 1.393(2)
B21 F22 1.421(2)
B21 N31 1.529(2)
B21 N21 1.536(2)
N12 H12 0.8800
N32 H32 0.8800

loop_
_geom_torsion_atom_site_label_1
_geom_torsion_atom_site_label_2
_geom_torsion_atom_site_label_3
_geom_torsion_atom_site_label_4
_geom_torsion
N1 C2 C3 C4 -0.07(19)
C2 C3 C4 C5 0.2(2)
C3 C4 C5 N1 -0.20(19)
C3 C4 C5 C6 178.59(17)
N1 C5 C6 N12 -177.41(14)
C4 C5 C6 N12 3.9(3)
N1 C5 C6 C7 3.5(2)
C4 C5 C6 C7 -175.15(17)
N12 C6 C7 N11 175.79(14)
C5 C6 C7 N11 -5.2(2)
N12 C6 C7 C8 -10.0(3)
C5 C6 C7 C8 169.03(17)
N11 C7 C8 C9 0.17(18)
C6 C7 C8 C9 -174.49(17)
C7 C8 C9 C10 -0.53(19)
C8 C9 C10 N11 0.7(2)
N12 C13 C14 C15 121(12)
N21 C22 C23 C24 -1.18(19)
C22 C23 C24 C25 0.72(18)
C23 C24 C25 N21 -0.02(17)
C23 C24 C25 C26 175.44(17)
N21 C25 C26 N32 -170.90(14)
C24 C25 C26 N32 14.0(3)
N21 C25 C26 C27 10.8(2)
C24 C25 C26 C27 -164.33(16)
N32 C26 C27 N31 171.52(14)
C25 C26 C27 N31 -10.1(2)
N32 C26 C27 C28 -13.6(3)
C25 C26 C27 C28 164.76(16)
N31 C27 C28 C29 0.62(18)
C26 C27 C28 C29 -174.70(16)
C27 C28 C29 C30 -0.51(18)
C28 C29 C30 N31 0.22(18)
N32 C33 C34 C35 38(7)
C3 C2 N1 C5 -0.05(18)
C3 C2 N1 B1 167.44(15)
C4 C5 N1 C2 0.15(18)
C6 C5 N1 C2 -178.76(15)
C4 C5 N1 B1 -167.89(15)
C6 C5 N1 B1 13.2(2)
F1 B1 N1 C2 48.4(2)
F2 B1 N1 C2 -71.7(2)
N11 B1 N1 C2 170.74(15)
F1 B1 N1 C5 -146.13(15)
F2 B1 N1 C5 93.83(19)
N11 B1 N1 C5 -23.8(2)
C9 C10 N11 C7 -0.61(19)
C9 C10 N11 B1 -175.01(15)
C8 C7 N11 C10 0.27(17)
C6 C7 N11 C10 175.89(15)
C8 C7 N11 B1 174.64(15)
C6 C7 N11 B1 -9.7(2)
F1 B1 N11 C10 -42.2(2)
F2 B1 N11 C10 78.5(2)
N1 B1 N11 C10 -164.22(15)
F1 B1 N11 C7 144.40(15)
F2 B1 N11 C7 -94.84(19)
N1 B1 N11 C7 22.4(2)
C7 C6 N12 C13 -9.8(3)
C5 C6 N12 C13 171.12(15)
C14 C13 N12 C6 89.4(2)
C23 C22 N21 C25 1.17(18)
C23 C22 N21 B21 173.43(14)
C24 C25 N21 C22 -0.70(17)
C26 C25 N21 C22 -177.02(13)
C24 C25 N21 B21 -173.10(14)
C26 C25 N21 B21 10.6(2)
F21 B21 N21 C22 38.7(2)
F22 B21 N21 C22 -81.11(19)
N31 B21 N21 C22 160.69(14)
F21 B21 N21 C25 -150.39(14)
F22 B21 N21 C25 89.84(18)
N31 B21 N21 C25 -28.4(2)
C29 C30 N31 C27 0.17(18)
C29 C30 N31 B21 -171.70(15)
C28 C27 N31 C30 -0.49(18)
C26 C27 N31 C30 175.37(14)
C28 C27 N31 B21 171.99(14)
C26 C27 N31 B21 -12.2(2)
F21 B21 N31 C30 -39.0(2)
F22 B21 N31 C30 81.3(2)
N21 B21 N31 C30 -160.59(14)
F21 B21 N31 C27 150.27(15)
F22 B21 N31 C27 -89.44(18)
N21 B21 N31 C27 28.6(2)
C27 C26 N32 C33 175.91(14)
C25 C26 N32 C33 -2.4(2)
C34 C33 N32 C26 -76.6(2)
